data_4338468
loop_
_publ_author_name
'Hilbert, Jessica'
'N\"ather, Christian'
'Bensch, Wolfgang'

_publ_section_title
;
 Influence of the Synthesis Parameters onto Nucleation and Crystallization
 of Five New Tin-Sulfur Containing Compounds.
;
_journal_issue 11
_journal_name_full 'Inorganic chemistry'
_journal_page_first 5619
_journal_page_last 5630
_journal_paper_doi 10.1021/ic500369m
_journal_volume 53
_journal_year 2014
_chemical_formula_moiety 'Mn2C48H32N8, Sn2S6, C12H8N2, H2O'
_chemical_formula_sum 'C60 H42 Mn2 N10 O S6 Sn2'
_chemical_formula_weight 1458.66
_chemical_name_common '[Mn(phen)2]2Sn2S6_phen_H2O'
_chemical_name_systematic
; 
 [Mn(C12H8N2)2]2Sn2S6_C12H8N2_H2O
;
_space_group_IT_number 2
_symmetry_cell_setting triclinic
_symmetry_space_group_name_Hall '-P 1'
_symmetry_space_group_name_H-M 'P -1'
_atom_sites_solution_hydrogens geom
_atom_sites_solution_primary direct
_atom_sites_solution_secondary difmap
_audit_creation_method SHELXL-97
_cell_angle_alpha 113.200(4)
_cell_angle_beta 90.908(5)
_cell_angle_gamma 110.974(4)
_cell_formula_units_Z 1
_cell_length_a 11.3203(7)
_cell_length_b 12.1436(7)
_cell_length_c 12.7586(7)
_cell_measurement_reflns_used 6406
_cell_measurement_temperature 293(2)
_cell_measurement_theta_max 27.00
_cell_measurement_theta_min 1.77
_cell_volume 1479.92(17)
_computing_cell_refinement 'STOE-IPDS Program Package'
_computing_data_collection 'STOE-IPDS Program Package'
_computing_data_reduction 'STOE-IPDS Program Package'
_computing_molecular_graphics 'Bruker SHELXTL'
_computing_publication_material 'Bruker SHELXTL'
_computing_structure_refinement 'SHELXL-97 (Sheldrick, 1997)'
_computing_structure_solution 'SHELXS-97 (Sheldrick, 1990)'
_diffrn_ambient_temperature 293(2)
_diffrn_measured_fraction_theta_full 0.990
_diffrn_measured_fraction_theta_max 0.990
_diffrn_measurement_device_type 'Stoe Imaging Plate Diffraction System'
_diffrn_measurement_method '\f scans'
_diffrn_radiation_monochromator graphite
_diffrn_radiation_source 'fine-focus sealed tube'
_diffrn_radiation_type MoK\a
_diffrn_radiation_wavelength 0.71073
_diffrn_reflns_av_R_equivalents 0.0304
_diffrn_reflns_av_sigmaI/netI 0.0336
_diffrn_reflns_limit_h_max 14
_diffrn_reflns_limit_h_min -14
_diffrn_reflns_limit_k_max 15
_diffrn_reflns_limit_k_min -15
_diffrn_reflns_limit_l_max 16
_diffrn_reflns_limit_l_min -16
_diffrn_reflns_number 13856
_diffrn_reflns_theta_full 27.00
_diffrn_reflns_theta_max 27.00
_diffrn_reflns_theta_min 1.77
_diffrn_standards_decay_% none
_diffrn_standards_interval_count 0
_diffrn_standards_interval_time 0
_diffrn_standards_number 0
_exptl_absorpt_coefficient_mu 1.513
_exptl_absorpt_correction_T_max 0.7856
_exptl_absorpt_correction_T_min 0.5192
_exptl_absorpt_correction_type numerical
_exptl_absorpt_process_details 'X-Shape (STOE & CIE, 1998)'
_exptl_crystal_colour red
_exptl_crystal_density_diffrn 1.637
_exptl_crystal_density_method 'not measured'
_exptl_crystal_description blocks
_exptl_crystal_F_000 726
_exptl_crystal_size_max 0.15
_exptl_crystal_size_mid 0.10
_exptl_crystal_size_min 0.06
_refine_diff_density_max 0.653
_refine_diff_density_min -0.660
_refine_diff_density_rms 0.072
_refine_ls_extinction_method none
_refine_ls_goodness_of_fit_ref 0.938
_refine_ls_hydrogen_treatment mixed
_refine_ls_matrix_type full
_refine_ls_number_parameters 379
_refine_ls_number_reflns 6406
_refine_ls_number_restraints 0
_refine_ls_restrained_S_all 0.938
_refine_ls_R_factor_all 0.0432
_refine_ls_R_factor_gt 0.0284
_refine_ls_shift/su_max 0.001
_refine_ls_shift/su_mean 0.000
_refine_ls_structure_factor_coef Fsqd
_refine_ls_weighting_details 'calc w=1/[\s^2^(Fo^2^)+(0.0456P)^2^+0.0000P] where P=(Fo^2^+2Fc^2^)/3'
_refine_ls_weighting_scheme calc
_refine_ls_wR_factor_gt 0.0696
_refine_ls_wR_factor_ref 0.0731
_reflns_number_gt 4952
_reflns_number_total 6406
_reflns_threshold_expression >2sigma(I)
_cod_data_source_file ic500369m_si_005.cif
_cod_data_source_block jh337
_cod_depositor_comments 'Adding full bibliography for 4338466--4338470.cif.'
_cod_original_cell_volume 1479.92(15)
_cod_original_sg_symbol_H-M P-1
_cod_database_code 4338468

loop_
_symmetry_equiv_pos_as_xyz
'x, y, z'
'-x, -y, -z'

loop_
_atom_site_label
_atom_site_type_symbol
_atom_site_fract_x
_atom_site_fract_y
_atom_site_fract_z
_atom_site_U_iso_or_equiv
_atom_site_adp_type
_atom_site_occupancy
_atom_site_symmetry_multiplicity
_atom_site_calc_flag
_atom_site_refinement_flags
_atom_site_disorder_assembly
_atom_site_disorder_group
Sn1 Sn 0.576269(19) 0.398596(18) 0.456150(15) 0.03202(6) Uani 1 1 d . . .
S1 S 0.79002(7) 0.44030(8) 0.43345(7) 0.04423(18) Uani 1 1 d . . .
S2 S 0.48443(7) 0.17238(7) 0.40179(6) 0.03773(16) Uani 1 1 d . . .
S3 S 0.53859(8) 0.52505(8) 0.64507(6) 0.04120(17) Uani 1 1 d . . .
Mn1 Mn 0.71356(4) 0.19508(4) 0.36420(3) 0.03310(10) Uani 1 1 d . . .
N1 N 0.6893(2) 0.1349(2) 0.16975(19) 0.0359(5) Uani 1 1 d . . .
N2 N 0.6365(2) -0.0328(2) 0.26942(18) 0.0333(5) Uani 1 1 d . . .
C1 C 0.7145(3) 0.2168(3) 0.1207(3) 0.0452(7) Uani 1 1 d . . .
H1 H 0.7395 0.3052 0.1683 0.054 Uiso 1 1 calc R . .
C2 C 0.7054(4) 0.1769(3) 0.0011(3) 0.0538(8) Uani 1 1 d . . .
H2 H 0.7241 0.2378 -0.0296 0.065 Uiso 1 1 calc R . .
C3 C 0.6689(3) 0.0485(3) -0.0695(3) 0.0530(8) Uani 1 1 d . . .
H3 H 0.6620 0.0205 -0.1493 0.064 Uiso 1 1 calc R . .
C4 C 0.6416(3) -0.0422(3) -0.0217(2) 0.0417(7) Uani 1 1 d . . .
C5 C 0.6011(4) -0.1790(3) -0.0905(3) 0.0539(8) Uani 1 1 d . . .
H5 H 0.5950 -0.2107 -0.1705 0.065 Uiso 1 1 calc R . .
C6 C 0.5716(4) -0.2625(3) -0.0414(3) 0.0556(9) Uani 1 1 d . . .
H6 H 0.5451 -0.3513 -0.0882 0.067 Uiso 1 1 calc R . .
C7 C 0.5801(3) -0.2178(3) 0.0814(3) 0.0450(7) Uani 1 1 d . . .
C8 C 0.5474(4) -0.3010(3) 0.1369(3) 0.0581(9) Uani 1 1 d . . .
H8 H 0.5176 -0.3909 0.0935 0.070 Uiso 1 1 calc R . .
C9 C 0.5593(4) -0.2496(3) 0.2553(3) 0.0539(8) Uani 1 1 d . . .
H9 H 0.5375 -0.3036 0.2933 0.065 Uiso 1 1 calc R . .
C10 C 0.6046(3) -0.1152(3) 0.3173(3) 0.0421(7) Uani 1 1 d . . .
H10 H 0.6129 -0.0812 0.3976 0.051 Uiso 1 1 calc R . .
C11 C 0.6234(3) -0.0831(3) 0.1523(2) 0.0327(5) Uani 1 1 d . . .
C12 C 0.6530(3) 0.0062(3) 0.0991(2) 0.0339(6) Uani 1 1 d . . .
N21 N 0.7824(2) 0.1791(2) 0.5226(2) 0.0418(5) Uani 1 1 d . . .
N22 N 0.9186(2) 0.1936(3) 0.3537(2) 0.0447(6) Uani 1 1 d . . .
C21 C 0.7142(4) 0.1726(3) 0.6053(3) 0.0536(8) Uani 1 1 d . . .
H21 H 0.6331 0.1744 0.5985 0.064 Uiso 1 1 calc R . .
C22 C 0.7609(5) 0.1632(4) 0.7022(3) 0.0707(11) Uani 1 1 d . . .
H22 H 0.7115 0.1594 0.7592 0.085 Uiso 1 1 calc R . .
C23 C 0.8787(5) 0.1597(4) 0.7123(3) 0.0770(13) Uani 1 1 d . . .
H23 H 0.9100 0.1527 0.7762 0.092 Uiso 1 1 calc R . .
C24 C 0.9530(4) 0.1666(4) 0.6274(3) 0.0624(10) Uani 1 1 d . . .
C25 C 1.0793(5) 0.1657(5) 0.6317(5) 0.0898(15) Uani 1 1 d . . .
H25 H 1.1151 0.1594 0.6941 0.108 Uiso 1 1 calc R . .
C26 C 1.1474(5) 0.1739(5) 0.5472(5) 0.0851(14) Uani 1 1 d . . .
H26 H 1.2293 0.1735 0.5527 0.102 Uiso 1 1 calc R . .
C27 C 1.0966(3) 0.1832(4) 0.4500(4) 0.0624(10) Uani 1 1 d . . .
C28 C 1.1637(4) 0.1919(4) 0.3608(5) 0.0800(13) Uani 1 1 d . . .
H28 H 1.2450 0.1897 0.3623 0.096 Uiso 1 1 calc R . .
C29 C 1.1104(4) 0.2033(5) 0.2730(5) 0.0793(13) Uani 1 1 d . . .
H29 H 1.1543 0.2105 0.2135 0.095 Uiso 1 1 calc R . .
C30 C 0.9881(3) 0.2041(4) 0.2732(4) 0.0619(9) Uani 1 1 d . . .
H30 H 0.9524 0.2127 0.2121 0.074 Uiso 1 1 calc R . .
C31 C 0.9729(3) 0.1842(3) 0.4422(3) 0.0453(7) Uani 1 1 d . . .
C32 C 0.9007(3) 0.1761(3) 0.5328(3) 0.0458(7) Uani 1 1 d . . .
N41 N 0.1429(4) 0.4851(4) 0.0502(3) 0.0748(10) Uani 0.50 1 d P . 1
C44' C 0.1429(4) 0.4851(4) 0.0502(3) 0.0748(10) Uani 0.50 1 d P . 2
C41 C 0.1957(5) 0.4823(5) 0.1461(5) 0.0917(14) Uani 1 1 d . . .
H41 H 0.2740 0.4736 0.1474 0.110 Uiso 1 1 calc R . 1
C42 C 0.1365(5) 0.4921(5) 0.2393(4) 0.0840(14) Uani 1 1 d . . .
H42 H 0.1731 0.4887 0.3031 0.101 Uiso 1 1 calc R . .
C43 C 0.0226(5) 0.5071(4) 0.2380(3) 0.0755(13) Uani 1 1 d . . .
H43 H -0.0172 0.5160 0.3023 0.091 Uiso 1 1 calc R . 1
C44 C -0.0344(4) 0.5092(3) 0.1426(3) 0.0647(9) Uani 0.50 1 d P . 1
N41' N -0.0344(4) 0.5092(3) 0.1426(3) 0.0647(9) Uani 0.50 1 d P . 2
C45 C 0.0282(4) 0.4985(4) 0.0504(3) 0.0573(9) Uani 1 1 d . . .
C46 C -0.1573(9) 0.5362(7) 0.1451(7) 0.068(2) Uani 0.50 1 d P . 1
H46 H -0.1946 0.5504 0.2111 0.082 Uiso 0.50 1 calc PR . 1
C47 C -0.2093(8) 0.5393(8) 0.0551(9) 0.076(2) Uani 0.50 1 d P . 1
H47 H -0.2835 0.5557 0.0549 0.091 Uiso 0.50 1 calc PR . 1
O1 O -0.2945(7) 0.5198(8) 0.1425(9) 0.133(3) Uani 0.50 1 d P A 2

loop_
_atom_site_aniso_label
_atom_site_aniso_U_11
_atom_site_aniso_U_22
_atom_site_aniso_U_33
_atom_site_aniso_U_23
_atom_site_aniso_U_13
_atom_site_aniso_U_12
Sn1 0.03999(11) 0.02886(10) 0.03065(9) 0.01151(7) 0.01029(7) 0.01860(8)
S1 0.0401(4) 0.0347(4) 0.0535(4) 0.0146(3) 0.0158(3) 0.0146(3)
S2 0.0379(4) 0.0305(4) 0.0459(4) 0.0151(3) 0.0107(3) 0.0160(3)
S3 0.0637(5) 0.0433(4) 0.0273(3) 0.0146(3) 0.0119(3) 0.0333(4)
Mn1 0.0391(2) 0.0346(2) 0.0304(2) 0.01332(18) 0.00931(17) 0.0203(2)
N1 0.0452(13) 0.0325(12) 0.0334(11) 0.0153(10) 0.0091(10) 0.0178(11)
N2 0.0394(12) 0.0351(12) 0.0318(11) 0.0166(10) 0.0105(9) 0.0188(10)
C1 0.0586(19) 0.0401(17) 0.0410(15) 0.0218(14) 0.0104(14) 0.0188(15)
C2 0.073(2) 0.051(2) 0.0437(17) 0.0296(16) 0.0127(16) 0.0203(17)
C3 0.068(2) 0.060(2) 0.0324(15) 0.0229(15) 0.0140(15) 0.0233(18)
C4 0.0489(17) 0.0409(17) 0.0324(14) 0.0130(12) 0.0082(12) 0.0176(14)
C5 0.072(2) 0.0470(19) 0.0303(14) 0.0054(13) 0.0084(14) 0.0228(17)
C6 0.077(2) 0.0348(17) 0.0429(16) 0.0048(14) 0.0074(16) 0.0228(17)
C7 0.0567(19) 0.0328(16) 0.0456(16) 0.0143(13) 0.0098(14) 0.0208(14)
C8 0.080(3) 0.0304(17) 0.060(2) 0.0177(15) 0.0138(18) 0.0187(17)
C9 0.071(2) 0.0432(19) 0.0574(19) 0.0305(16) 0.0146(17) 0.0233(17)
C10 0.0488(17) 0.0439(18) 0.0390(15) 0.0206(13) 0.0102(13) 0.0209(14)
C11 0.0351(13) 0.0320(14) 0.0337(13) 0.0128(11) 0.0082(11) 0.0175(11)
C12 0.0360(14) 0.0344(15) 0.0324(13) 0.0126(11) 0.0083(11) 0.0170(12)
N21 0.0481(14) 0.0411(14) 0.0364(12) 0.0170(11) 0.0048(11) 0.0174(12)
N22 0.0390(13) 0.0454(15) 0.0573(15) 0.0253(13) 0.0140(12) 0.0209(12)
C21 0.065(2) 0.056(2) 0.0410(16) 0.0245(16) 0.0111(15) 0.0202(17)
C22 0.100(3) 0.066(3) 0.0448(19) 0.0323(19) 0.008(2) 0.021(2)
C23 0.107(4) 0.066(3) 0.054(2) 0.031(2) -0.018(2) 0.025(3)
C24 0.076(3) 0.051(2) 0.057(2) 0.0211(17) -0.0146(18) 0.0250(19)
C25 0.091(3) 0.081(3) 0.092(3) 0.028(3) -0.036(3) 0.040(3)
C26 0.063(3) 0.075(3) 0.112(4) 0.030(3) -0.019(3) 0.034(2)
C27 0.0429(18) 0.046(2) 0.093(3) 0.022(2) -0.0055(18) 0.0208(16)
C28 0.041(2) 0.074(3) 0.137(4) 0.049(3) 0.026(2) 0.031(2)
C29 0.052(2) 0.092(3) 0.116(4) 0.057(3) 0.041(2) 0.038(2)
C30 0.050(2) 0.076(3) 0.081(3) 0.047(2) 0.0275(18) 0.0328(19)
C31 0.0385(15) 0.0338(16) 0.0611(19) 0.0173(14) -0.0005(14) 0.0152(13)
C32 0.0492(17) 0.0337(16) 0.0512(17) 0.0152(14) -0.0045(14) 0.0168(14)
N41 0.061(2) 0.084(3) 0.068(2) 0.035(2) 0.0065(18) 0.014(2)
C44' 0.061(2) 0.084(3) 0.068(2) 0.035(2) 0.0065(18) 0.014(2)
C41 0.079(3) 0.090(4) 0.089(3) 0.037(3) -0.002(3) 0.017(3)
C42 0.087(3) 0.077(3) 0.072(3) 0.040(3) -0.012(2) 0.007(3)
C43 0.093(3) 0.057(3) 0.056(2) 0.029(2) 0.009(2) 0.001(2)
C44 0.067(2) 0.058(2) 0.0513(18) 0.0254(16) 0.0097(16) 0.0040(17)
N41' 0.067(2) 0.058(2) 0.0513(18) 0.0254(16) 0.0097(16) 0.0040(17)
C45 0.055(2) 0.053(2) 0.0497(18) 0.0235(17) 0.0088(16) 0.0057(16)
C46 0.089(6) 0.047(4) 0.061(5) 0.020(4) 0.036(4) 0.021(4)
C47 0.059(5) 0.062(5) 0.105(7) 0.033(5) 0.029(5) 0.026(4)
O1 0.079(5) 0.095(6) 0.207(9) 0.038(6) 0.049(6) 0.045(4)

loop_
_atom_type_symbol
_atom_type_description
_atom_type_scat_dispersion_real
_atom_type_scat_dispersion_imag
_atom_type_scat_source
C C 0.0033 0.0016 'International Tables Vol C Tables 4.2.6.8 and 6.1.1.4'
H H 0.0000 0.0000 'International Tables Vol C Tables 4.2.6.8 and 6.1.1.4'
N N 0.0061 0.0033 'International Tables Vol C Tables 4.2.6.8 and 6.1.1.4'
O O 0.0106 0.0060 'International Tables Vol C Tables 4.2.6.8 and 6.1.1.4'
S S 0.1246 0.1234 'International Tables Vol C Tables 4.2.6.8 and 6.1.1.4'
Mn Mn 0.3368 0.7283 'International Tables Vol C Tables 4.2.6.8 and 6.1.1.4'
Sn Sn -0.6537 1.4246 'International Tables Vol C Tables 4.2.6.8 and 6.1.1.4'

loop_
_geom_angle_atom_site_label_1
_geom_angle_atom_site_label_2
_geom_angle_atom_site_label_3
_geom_angle
_geom_angle_site_symmetry_1
_geom_angle_site_symmetry_3
S1 Sn1 S2 103.59(3) . .
S1 Sn1 S3 117.25(3) . .
S2 Sn1 S3 112.90(3) . .
S1 Sn1 S3 115.56(3) . 2_666
S2 Sn1 S3 114.80(3) . 2_666
S3 Sn1 S3 93.24(2) . 2_666
S1 Sn1 Mn1 51.33(2) . .
S2 Sn1 Mn1 52.284(19) . .
S3 Sn1 Mn1 134.66(2) . .
S3 Sn1 Mn1 132.055(18) 2_666 .
Sn1 S1 Mn1 82.80(3) . .
Sn1 S2 Mn1 81.57(2) . .
Sn1 S3 Sn1 86.76(2) . 2_666
N21 Mn1 N1 150.53(9) . .
N21 Mn1 N22 71.88(9) . .
N1 Mn1 N22 86.22(9) . .
N21 Mn1 N2 86.99(8) . .
N1 Mn1 N2 71.72(8) . .
N22 Mn1 N2 86.14(8) . .
N21 Mn1 S1 102.39(7) . .
N1 Mn1 S1 98.81(6) . .
N22 Mn1 S1 94.83(7) . .
N2 Mn1 S1 170.42(6) . .
N21 Mn1 S2 97.57(7) . .
N1 Mn1 S2 101.93(6) . .
N22 Mn1 S2 168.45(7) . .
N2 Mn1 S2 88.68(6) . .
S1 Mn1 S2 92.00(3) . .
N21 Mn1 Sn1 105.59(6) . .
N1 Mn1 Sn1 103.85(6) . .
N22 Mn1 Sn1 140.12(7) . .
N2 Mn1 Sn1 133.74(5) . .
S1 Mn1 Sn1 45.873(18) . .
S2 Mn1 Sn1 46.151(17) . .
C1 N1 C12 117.7(2) . .
C1 N1 Mn1 124.8(2) . .
C12 N1 Mn1 117.45(17) . .
C10 N2 C11 117.7(2) . .
C10 N2 Mn1 127.23(18) . .
C11 N2 Mn1 115.10(17) . .
N1 C1 C2 123.2(3) . .
C3 C2 C1 119.2(3) . .
C2 C3 C4 119.7(3) . .
C12 C4 C3 117.3(3) . .
C12 C4 C5 119.7(3) . .
C3 C4 C5 123.0(3) . .
C6 C5 C4 120.9(3) . .
C5 C6 C7 121.3(3) . .
C8 C7 C11 117.0(3) . .
C8 C7 C6 123.7(3) . .
C11 C7 C6 119.3(3) . .
C9 C8 C7 119.8(3) . .
C8 C9 C10 118.6(3) . .
N2 C10 C9 124.0(3) . .
N2 C11 C7 122.9(2) . .
N2 C11 C12 117.9(2) . .
C7 C11 C12 119.2(2) . .
N1 C12 C4 122.9(3) . .
N1 C12 C11 117.6(2) . .
C4 C12 C11 119.5(2) . .
C21 N21 C32 118.7(3) . .
C21 N21 Mn1 123.9(2) . .
C32 N21 Mn1 117.41(19) . .
C30 N22 C31 116.7(3) . .
C30 N22 Mn1 128.0(2) . .
C31 N22 Mn1 115.30(19) . .
N21 C21 C22 121.9(4) . .
C23 C22 C21 119.4(4) . .
C22 C23 C24 120.2(3) . .
C23 C24 C32 117.5(4) . .
C23 C24 C25 124.1(4) . .
C32 C24 C25 118.4(4) . .
C26 C25 C24 121.5(4) . .
C25 C26 C27 121.3(4) . .
C28 C27 C31 117.8(4) . .
C28 C27 C26 123.1(4) . .
C31 C27 C26 119.1(4) . .
C29 C28 C27 119.7(3) . .
C28 C29 C30 118.4(4) . .
N22 C30 C29 124.8(4) . .
N22 C31 C27 122.6(3) . .
N22 C31 C32 117.9(3) . .
C27 C31 C32 119.5(3) . .
N21 C32 C24 122.3(3) . .
N21 C32 C31 117.5(3) . .
C24 C32 C31 120.2(3) . .
C45 N41 C41 118.2(4) . .
C45 N41 C47 123.4(5) . 2_565
C41 N41 C47 118.2(5) . 2_565
C42 C41 N41 121.6(5) . .
C41 C42 C43 119.1(4) . .
C42 C43 C44 121.0(4) . .
C45 C44 C43 117.9(4) . .
C45 C44 C46 121.1(4) . .
C43 C44 C46 120.7(4) . .
N41 C45 C44 122.1(3) . .
N41 C45 C45 118.6(4) . 2_565
C44 C45 C45 119.3(4) . 2_565
C47 C46 C44 120.1(6) . .
C46 C47 N41 117.0(7) . 2_565

loop_
_geom_bond_atom_site_label_1
_geom_bond_atom_site_label_2
_geom_bond_distance
_geom_bond_site_symmetry_2
Sn1 S1 2.3358(8) .
Sn1 S2 2.3537(8) .
Sn1 S3 2.4362(7) .
Sn1 S3 2.4437(7) 2_666
Sn1 Mn1 3.2285(5) .
S1 Mn1 2.5407(9) .
S2 Mn1 2.5818(8) .
S3 Sn1 2.4437(7) 2_666
Mn1 N21 2.257(2) .
Mn1 N1 2.274(2) .
Mn1 N22 2.333(2) .
Mn1 N2 2.342(2) .
N1 C1 1.325(4) .
N1 C12 1.357(3) .
N2 C10 1.317(3) .
N2 C11 1.355(3) .
C1 C2 1.397(4) .
C2 C3 1.354(5) .
C3 C4 1.404(4) .
C4 C12 1.402(4) .
C4 C5 1.426(4) .
C5 C6 1.340(5) .
C6 C7 1.431(4) .
C7 C8 1.402(4) .
C7 C11 1.407(4) .
C8 C9 1.372(5) .
C9 C10 1.386(5) .
C11 C12 1.441(4) .
N21 C21 1.327(4) .
N21 C32 1.358(4) .
N22 C30 1.322(4) .
N22 C31 1.340(4) .
C21 C22 1.398(5) .
C22 C23 1.355(6) .
C23 C24 1.392(6) .
C24 C32 1.398(4) .
C24 C25 1.435(6) .
C25 C26 1.350(7) .
C26 C27 1.420(6) .
C27 C28 1.395(6) .
C27 C31 1.408(4) .
C28 C29 1.341(7) .
C29 C30 1.389(5) .
C31 C32 1.441(4) .
N41 C45 1.364(5) .
N41 C41 1.370(6) .
N41 C47 1.529(9) 2_565
C41 C42 1.360(6) .
C42 C43 1.366(7) .
C43 C44 1.382(6) .
C44 C45 1.370(4) .
C44 C46 1.538(10) .
C45 C45 1.445(7) 2_565
C46 C47 1.301(13) .
C47 N41 1.529(9) 2_565
